data_4514108
loop_
_publ_author_name
'Dubey, Abhishek'
'Nencini, Luca'
'Fayzullin, Robert R.'
'Nervi, Carlo'
'Khusnutdinova, Julia R.'

_publ_section_title
;
 Bio-Inspired Mn(I) Complexes for the Hydrogenation of CO2 to Formate and
 Formamide
;
_journal_issue 6
_journal_name_full 'ACS Catalysis'
_journal_page_first 3864
_journal_paper_doi 10.1021/acscatal.7b00943
_journal_volume 7
_journal_year 2017
_chemical_formula_moiety 'C13 H8 Br Mn N2 O5'
_chemical_formula_sum 'C13 H8 Br Mn N2 O5'
_chemical_formula_weight 407.06
_chemical_name_systematic (6,6'-dihydroxy-2,2'-bipyridine)-bromo-tricarbonyl-manganese(I)
_space_group_crystal_system orthorhombic
_space_group_IT_number 55
_space_group_name_Hall '-P 2 2ab'
_space_group_name_H-M_alt 'P b a m'
_symmetry_cell_setting orthorhombic
_symmetry_Int_Tables_number 55
_symmetry_space_group_name_Hall '-P 2 2ab'
_symmetry_space_group_name_H-M 'P b a m'
_atom_sites_solution_hydrogens mixed
_audit_creation_method SHELXL-2016/6
_cell_angle_alpha 90
_cell_angle_beta 90
_cell_angle_gamma 90
_cell_formula_units_Z 8
_cell_length_a 17.7576(10)
_cell_length_b 12.9229(7)
_cell_length_c 12.7518(7)
_cell_measurement_reflns_used 6245
_cell_measurement_temperature 100(2)
_cell_measurement_theta_max 31.9360
_cell_measurement_theta_min 3.2180
_cell_volume 2926.3(3)
_computing_cell_refinement 'CrysAlisPro 1.171.39.7b (Rigaku OD, 2015)'
_computing_data_collection 'CrysAlisPro 1.171.39.7b (Rigaku OD, 2015)'
_computing_data_reduction 'CrysAlisPro 1.171.39.7b (Rigaku OD, 2015)'
_computing_molecular_graphics 'WinGX (Farrugia, 2012); ORTEP-3 (Farrugia, 2012); PLATON (Spek, 2009)'
_computing_publication_material 'enCIFer (Allen, 2004)'
_computing_structure_refinement 'SHELXL-2016/6 (Sheldrick, 2015)'
_computing_structure_solution 'SHELXT-2014/5 (Sheldrick, 2015)'
_diffrn_ambient_temperature 100(2)
_diffrn_measured_fraction_theta_full 0.997
_diffrn_measured_fraction_theta_max 0.997
_diffrn_measurement_device 'four-circle diffractometer'
_diffrn_measurement_device_type 'XtaLAB Pro: Kappa dual offset/far'
_diffrn_measurement_method '\w scans'
_diffrn_radiation_monochromator graphite
_diffrn_radiation_probe x-ray
_diffrn_radiation_type MoK\a
_diffrn_radiation_wavelength 0.71073
_diffrn_reflns_av_R_equivalents 0.0611
_diffrn_reflns_av_unetI/netI 0.0505
_diffrn_reflns_Laue_measured_fraction_full 0.997
_diffrn_reflns_Laue_measured_fraction_max 0.997
_diffrn_reflns_limit_h_max 18
_diffrn_reflns_limit_h_min -24
_diffrn_reflns_limit_k_max 16
_diffrn_reflns_limit_k_min -17
_diffrn_reflns_limit_l_max 17
_diffrn_reflns_limit_l_min -16
_diffrn_reflns_number 18071
_diffrn_reflns_point_group_measured_fraction_full 0.997
_diffrn_reflns_point_group_measured_fraction_max 0.997
_diffrn_reflns_theta_full 25.242
_diffrn_reflns_theta_max 28.899
_diffrn_reflns_theta_min 3.195
_diffrn_source 'microfocus sealed X-ray tube'
_diffrn_source_type 'enhance (Mo) X-ray source'
_exptl_absorpt_coefficient_mu 3.657
_exptl_absorpt_correction_T_max 1.000
_exptl_absorpt_correction_T_min 0.520
_exptl_absorpt_correction_type gaussian
_exptl_absorpt_process_details
;
CrysAlisPro 1.171.39.7b (Rigaku Oxford Diffraction, 2015).
Numerical absorption correction based on gaussian integration over 
a multifaceted crystal model. Empirical absorption correction using 
spherical harmonics, implemented in SCALE3 ABSPACK scaling algorithm.
;
_exptl_crystal_colour yellow
_exptl_crystal_density_diffrn 1.848
_exptl_crystal_description plate
_exptl_crystal_F_000 1600
_exptl_crystal_recrystallization_method 'diethyl ether vapor diffusion to acetone solution'
_exptl_crystal_size_max 0.221
_exptl_crystal_size_mid 0.151
_exptl_crystal_size_min 0.069
_refine_diff_density_max 0.588
_refine_diff_density_min -0.920
_refine_diff_density_rms 0.115
_refine_ls_extinction_method none
_refine_ls_goodness_of_fit_ref 1.017
_refine_ls_hydrogen_treatment mixed
_refine_ls_matrix_type full
_refine_ls_number_parameters 219
_refine_ls_number_reflns 4011
_refine_ls_number_restraints 0
_refine_ls_restrained_S_all 1.017
_refine_ls_R_factor_all 0.0535
_refine_ls_R_factor_gt 0.0356
_refine_ls_shift/su_max 0.000
_refine_ls_shift/su_mean 0.000
_refine_ls_structure_factor_coef Fsqd
_refine_ls_weighting_details 'w=1/[\s^2^(Fo^2^)+(0.0465P)^2^] where P=(Fo^2^+2Fc^2^)/3'
_refine_ls_weighting_scheme calc
_refine_ls_wR_factor_gt 0.0800
_refine_ls_wR_factor_ref 0.0852
_reflns_Friedel_coverage 0.000
_reflns_number_gt 3156
_reflns_number_total 4011
_reflns_threshold_expression 'I > 2\s(I)'
_cod_data_source_file cs7b00943_si_002.cif
_cod_data_source_block jk092
_cod_depositor_comments 'Adding full bibliography for 4514108--4514112.cif.'
_cod_database_code 4514108
_shelx_shelxl_version_number 2016/6
_shelx_space_group_comment
;
The symmetry employed for this shelxl refinement is uniquely defined
by the following loop, which should always be used as a source of
symmetry information in preference to the above space-group names.
They are only intended as comments.
;
_shelx_estimated_absorpt_t_min 0.499
_shelx_estimated_absorpt_t_max 0.786

loop_
_space_group_symop_operation_xyz
'x, y, z'
'-x, -y, z'
'-x+1/2, y+1/2, -z'
'x+1/2, -y+1/2, -z'
'-x, -y, -z'
'x, y, -z'
'x-1/2, -y-1/2, z'
'-x-1/2, y-1/2, z'

loop_
_atom_site_label
_atom_site_type_symbol
_atom_site_fract_x
_atom_site_fract_y
_atom_site_fract_z
_atom_site_U_iso_or_equiv
_atom_site_adp_type
_atom_site_occupancy
_atom_site_site_symmetry_order
_atom_site_calc_flag
_atom_site_refinement_flags_posn
_atom_site_refinement_flags_adp
_atom_site_refinement_flags_occupancy
Mn1A Mn 0.35819(3) 0.38158(4) 0.000000 0.01164(12) Uani 1 2 d S T P
N1A N 0.26710(11) 0.38270(14) 0.10276(14) 0.0118(4) Uani 1 1 d . . .
O1A O 0.33998(10) 0.38729(15) 0.24807(13) 0.0163(4) Uani 1 1 d . . .
H1A H 0.3394(17) 0.384(3) 0.308(3) 0.031(9) Uiso 1 1 d . . .
C11A C 0.27034(13) 0.38732(17) 0.20810(17) 0.0130(5) Uani 1 1 d . . .
C12A C 0.20640(14) 0.39285(18) 0.27141(18) 0.0156(5) Uani 1 1 d . . .
H12A H 0.210989 0.397592 0.345478 0.019 Uiso 1 1 calc R U .
C13A C 0.13712(14) 0.3913(2) 0.2250(2) 0.0197(5) Uani 1 1 d . . .
H13A H 0.092759 0.394522 0.266549 0.024 Uiso 1 1 calc R U .
C14A C 0.13215(15) 0.3850(2) 0.11638(19) 0.0199(5) Uani 1 1 d . . .
H14A H 0.084444 0.382632 0.082753 0.024 Uiso 1 1 calc R U .
C15A C 0.19774(13) 0.38229(18) 0.05811(17) 0.0147(5) Uani 1 1 d . . .
Br1A Br 0.35343(2) 0.18186(3) 0.000000 0.01684(10) Uani 1 2 d S T P
O2A O 0.48616(10) 0.37042(16) 0.14772(13) 0.0288(5) Uani 1 1 d . . .
C2A C 0.43399(13) 0.3741(2) 0.09564(17) 0.0182(5) Uani 1 1 d . . .
O3A O 0.37110(14) 0.60861(19) 0.000000 0.0197(5) Uani 1 2 d S T P
C3A C 0.36560(18) 0.5197(3) 0.000000 0.0144(7) Uani 1 2 d S T P
Mn1B Mn 0.37375(3) 0.17274(4) 0.500000 0.00962(12) Uani 1 2 d S T P
N1B N 0.28547(11) 0.15047(14) 0.39737(14) 0.0110(4) Uani 1 1 d . . .
O1B O 0.35920(10) 0.14364(16) 0.25280(14) 0.0153(4) Uani 1 1 d . . .
H1B H 0.3583(17) 0.151(2) 0.196(3) 0.025(9) Uiso 1 1 d . . .
C11B C 0.28927(13) 0.14406(17) 0.29229(18) 0.0125(5) Uani 1 1 d . . .
C12B C 0.22549(14) 0.13664(18) 0.22856(18) 0.0156(5) Uani 1 1 d . . .
H12B H 0.230384 0.132877 0.154467 0.019 Uiso 1 1 calc R U .
C13B C 0.15588(14) 0.1349(2) 0.2745(2) 0.0176(5) Uani 1 1 d . . .
H13B H 0.111731 0.131159 0.232625 0.021 Uiso 1 1 calc R U .
C14B C 0.15048(14) 0.13861(19) 0.38314(19) 0.0168(5) Uani 1 1 d . . .
H14B H 0.102691 0.136232 0.416544 0.020 Uiso 1 1 calc R U .
C15B C 0.21575(13) 0.14584(17) 0.44189(17) 0.0133(5) Uani 1 1 d . . .
Br1B Br 0.33895(2) 0.36595(3) 0.500000 0.01378(10) Uani 1 2 d S T P
O2B O 0.49657(9) 0.22339(14) 0.35217(13) 0.0199(4) Uani 1 1 d . . .
C2B C 0.44644(13) 0.20221(19) 0.40487(17) 0.0143(5) Uani 1 1 d . . .
O3B O 0.41560(15) -0.04772(19) 0.500000 0.0232(6) Uani 1 2 d S T P
C3B C 0.39890(18) 0.0391(3) 0.500000 0.0145(7) Uani 1 2 d S T P

loop_
_atom_site_aniso_label
_atom_site_aniso_U_11
_atom_site_aniso_U_22
_atom_site_aniso_U_33
_atom_site_aniso_U_23
_atom_site_aniso_U_13
_atom_site_aniso_U_12
Mn1A 0.0131(3) 0.0132(3) 0.0085(2) 0.000 0.000 -0.00055(19)
N1A 0.0153(10) 0.0085(10) 0.0116(9) 0.0000(7) 0.0019(7) -0.0013(7)
O1A 0.0207(10) 0.0190(10) 0.0092(9) 0.0004(7) 0.0006(7) 0.0023(7)
C11A 0.0206(12) 0.0055(11) 0.0128(10) 0.0001(9) 0.0007(9) 0.0001(9)
C12A 0.0245(13) 0.0087(12) 0.0136(11) 0.0019(9) 0.0050(10) 0.0007(10)
C13A 0.0211(13) 0.0157(13) 0.0224(12) 0.0006(11) 0.0100(11) -0.0009(10)
C14A 0.0202(13) 0.0188(14) 0.0208(13) 0.0002(10) 0.0032(10) -0.0019(10)
C15A 0.0182(12) 0.0114(12) 0.0145(11) 0.0008(9) -0.0006(9) -0.0018(9)
Br1A 0.0265(2) 0.01369(19) 0.01038(16) 0.000 0.000 0.00364(13)
O2A 0.0183(10) 0.0515(14) 0.0167(9) 0.0043(9) -0.0042(7) -0.0021(9)
C2A 0.0154(12) 0.0256(15) 0.0137(11) 0.0022(10) 0.0029(9) -0.0005(10)
O3A 0.0245(13) 0.0147(14) 0.0197(12) 0.000 0.000 -0.0037(11)
C3A 0.0099(15) 0.024(2) 0.0093(15) 0.000 0.000 0.0002(14)
Mn1B 0.0112(2) 0.0084(2) 0.0093(2) 0.000 0.000 0.00055(19)
N1B 0.0148(9) 0.0057(9) 0.0126(9) -0.0002(7) -0.0002(8) -0.0004(8)
O1B 0.0182(9) 0.0174(10) 0.0103(9) -0.0006(7) 0.0011(7) 0.0002(7)
C11B 0.0148(11) 0.0060(11) 0.0166(11) 0.0006(9) 0.0008(9) -0.0001(9)
C12B 0.0237(13) 0.0094(12) 0.0136(11) 0.0000(9) -0.0059(10) 0.0012(10)
C13B 0.0197(13) 0.0126(12) 0.0205(12) 0.0002(11) -0.0065(10) -0.0014(10)
C14B 0.0168(12) 0.0129(12) 0.0207(12) 0.0022(10) -0.0011(9) 0.0018(9)
C15B 0.0172(12) 0.0066(11) 0.0162(11) 0.0009(9) 0.0001(9) -0.0004(9)
Br1B 0.02329(19) 0.00826(17) 0.00978(16) 0.000 0.000 0.00091(13)
O2B 0.0169(9) 0.0249(11) 0.0179(8) -0.0002(8) 0.0043(7) -0.0027(7)
C2B 0.0180(12) 0.0125(12) 0.0123(11) -0.0015(9) -0.0032(9) 0.0010(9)
O3B 0.0238(13) 0.0145(14) 0.0312(13) 0.000 0.000 0.0058(11)
C3B 0.0128(16) 0.0179(19) 0.0128(15) 0.000 0.000 -0.0016(13)

loop_
_atom_type_symbol
_atom_type_description
_atom_type_scat_dispersion_real
_atom_type_scat_dispersion_imag
_atom_type_scat_source
C C 0.0033 0.0016 'International Tables Vol C Tables 4.2.6.8 and 6.1.1.4'
H H 0.0000 0.0000 'International Tables Vol C Tables 4.2.6.8 and 6.1.1.4'
Br Br -0.2901 2.4595 'International Tables Vol C Tables 4.2.6.8 and 6.1.1.4'
Mn Mn 0.3368 0.7283 'International Tables Vol C Tables 4.2.6.8 and 6.1.1.4'
N N 0.0061 0.0033 'International Tables Vol C Tables 4.2.6.8 and 6.1.1.4'
O O 0.0106 0.0060 'International Tables Vol C Tables 4.2.6.8 and 6.1.1.4'

loop_
_geom_angle_atom_site_label_1
_geom_angle_atom_site_label_2
_geom_angle_atom_site_label_3
_geom_angle
_geom_angle_site_symmetry_1
_geom_angle_site_symmetry_3
C3A Mn1A C2A 89.92(11) . 6
C3A Mn1A C2A 89.92(11) . .
C2A Mn1A C2A 84.21(14) 6 .
C3A Mn1A N1A 92.88(9) . .
C2A Mn1A N1A 175.87(10) 6 .
C2A Mn1A N1A 98.82(9) . .
C3A Mn1A N1A 92.88(9) . 6
C2A Mn1A N1A 98.82(9) 6 6
C2A Mn1A N1A 175.87(10) . 6
N1A Mn1A N1A 78.02(10) . 6
C3A Mn1A Br1A 177.66(11) . .
C2A Mn1A Br1A 88.34(8) 6 .
C2A Mn1A Br1A 88.34(8) . .
N1A Mn1A Br1A 88.94(5) . .
N1A Mn1A Br1A 88.94(5) 6 .
C11A N1A C15A 117.2(2) . .
C11A N1A Mn1A 126.54(16) . .
C15A N1A Mn1A 116.18(14) . .
C11A O1A H1A 112(2) . .
O1A C11A N1A 114.8(2) . .
O1A C11A C12A 122.1(2) . .
N1A C11A C12A 123.0(2) . .
C13A C12A C11A 118.8(2) . .
C13A C12A H12A 120.6 . .
C11A C12A H12A 120.6 . .
C12A C13A C14A 119.3(2) . .
C12A C13A H13A 120.3 . .
C14A C13A H13A 120.3 . .
C15A C14A C13A 118.9(2) . .
C15A C14A H14A 120.5 . .
C13A C14A H14A 120.5 . .
N1A C15A C14A 122.6(2) . .
N1A C15A C15A 114.81(12) . 6
C14A C15A C15A 122.53(14) . 6
O2A C2A Mn1A 173.4(2) . .
O3A C3A Mn1A 179.4(3) . .
C3B Mn1B C2B 91.44(11) . 6_556
C3B Mn1B C2B 91.44(11) . .
C2B Mn1B C2B 84.07(14) 6_556 .
C3B Mn1B N1B 93.17(10) . .
C2B Mn1B N1B 174.72(9) 6_556 .
C2B Mn1B N1B 98.39(9) . .
C3B Mn1B N1B 93.17(10) . 6_556
C2B Mn1B N1B 98.40(9) 6_556 6_556
C2B Mn1B N1B 174.72(9) . 6_556
N1B Mn1B N1B 78.78(10) . 6_556
C3B Mn1B Br1B 179.40(11) . .
C2B Mn1B Br1B 88.11(8) 6_556 .
C2B Mn1B Br1B 88.11(8) . .
N1B Mn1B Br1B 87.30(5) . .
N1B Mn1B Br1B 87.30(5) 6_556 .
C11B N1B C15B 117.25(19) . .
C11B N1B Mn1B 127.09(16) . .
C15B N1B Mn1B 115.61(14) . .
C11B O1B H1B 111(2) . .
O1B C11B N1B 114.9(2) . .
O1B C11B C12B 122.2(2) . .
N1B C11B C12B 122.9(2) . .
C13B C12B C11B 119.0(2) . .
C13B C12B H12B 120.5 . .
C11B C12B H12B 120.5 . .
C12B C13B C14B 119.3(2) . .
C12B C13B H13B 120.4 . .
C14B C13B H13B 120.4 . .
C15B C14B C13B 119.0(2) . .
C15B C14B H14B 120.5 . .
C13B C14B H14B 120.5 . .
N1B C15B C14B 122.6(2) . .
N1B C15B C15B 114.61(12) . 6_556
C14B C15B C15B 122.80(14) . 6_556
O2B C2B Mn1B 173.8(2) . .
O3B C3B Mn1B 179.7(3) . .

loop_
_geom_bond_atom_site_label_1
_geom_bond_atom_site_label_2
_geom_bond_distance
_geom_bond_site_symmetry_2
Mn1A C3A 1.790(4) .
Mn1A C2A 1.819(2) 6
Mn1A C2A 1.819(2) .
Mn1A N1A 2.0817(19) .
Mn1A N1A 2.0818(19) 6
Mn1A Br1A 2.5823(6) .
N1A C11A 1.346(3) .
N1A C15A 1.357(3) .
O1A C11A 1.338(3) .
O1A H1A 0.77(3) .
C11A C12A 1.395(3) .
C12A C13A 1.365(4) .
C12A H12A 0.9500 .
C13A C14A 1.391(3) .
C13A H13A 0.9500 .
C14A C15A 1.382(3) .
C14A H14A 0.9500 .
C15A C15A 1.482(4) 6
O2A C2A 1.141(3) .
O3A C3A 1.153(4) .
Mn1B C3B 1.784(4) .
Mn1B C2B 1.812(2) 6_556
Mn1B C2B 1.812(2) .
Mn1B N1B 2.0622(19) .
Mn1B N1B 2.0622(19) 6_556
Mn1B Br1B 2.5722(6) .
N1B C11B 1.344(3) .
N1B C15B 1.363(3) .
O1B C11B 1.340(3) .
O1B H1B 0.73(3) .
C11B C12B 1.397(3) .
C12B C13B 1.368(3) .
C12B H12B 0.9500 .
C13B C14B 1.389(3) .
C13B H13B 0.9500 .
C14B C15B 1.383(3) .
C14B H14B 0.9500 .
C15B C15B 1.482(4) 6_556
O2B C2B 1.149(3) .
O3B C3B 1.161(4) .

loop_
_geom_hbond_atom_site_label_D
_geom_hbond_atom_site_label_H
_geom_hbond_atom_site_label_A
_geom_hbond_distance_DH
_geom_hbond_distance_HA
_geom_hbond_distance_DA
_geom_hbond_angle_DHA
O1A H1A Br1B 0.77(3) 2.46(3) 3.2244(17) 178(3)
O1B H1B Br1A 0.73(3) 2.53(3) 3.2629(17) 178(3)

loop_
_geom_torsion_atom_site_label_1
_geom_torsion_atom_site_label_2
_geom_torsion_atom_site_label_3
_geom_torsion_atom_site_label_4
_geom_torsion
_geom_torsion_site_symmetry_4
C15A N1A C11A O1A 179.86(19) .
Mn1A N1A C11A O1A -2.6(3) .
C15A N1A C11A C12A -0.8(3) .
Mn1A N1A C11A C12A 176.76(16) .
O1A C11A C12A C13A -179.3(2) .
N1A C11A C12A C13A 1.4(3) .
C11A C12A C13A C14A -0.4(4) .
C12A C13A C14A C15A -1.1(4) .
C11A N1A C15A C14A -0.9(3) .
Mn1A N1A C15A C14A -178.67(18) .
C11A N1A C15A C15A 177.15(14) 6
Mn1A N1A C15A C15A -0.66(16) 6
C13A C14A C15A N1A 1.8(4) .
C13A C14A C15A C15A -176.04(17) 6
C15B N1B C11B O1B -176.73(19) .
Mn1B N1B C11B O1B 6.0(3) .
C15B N1B C11B C12B 2.3(3) .
Mn1B N1B C11B C12B -175.01(17) .
O1B C11B C12B C13B 178.3(2) .
N1B C11B C12B C13B -0.6(4) .
C11B C12B C13B C14B -1.2(4) .
C12B C13B C14B C15B 1.1(4) .
C11B N1B C15B C14B -2.3(3) .
Mn1B N1B C15B C14B 175.30(18) .
C11B N1B C15B C15B 175.87(14) 6_556
Mn1B N1B C15B C15B -6.54(16) 6_556
C13B C14B C15B N1B 0.6(4) .
C13B C14B C15B C15B -177.37(16) 6_556
